data_4343732
loop_
_publ_author_name
'Baernighausen, H.'
'Haschke, J.M.'

_publ_section_title
;
 Compositions and crystal structures of the intermediate phases in the
 samarium-bromine system
;
_journal_name_full 'Inorganic Chemistry'
_journal_page_first 18
_journal_page_last 21
_journal_volume 17
_journal_year 1978
_chemical_formula_sum 'Br11 Sm5'
_chemical_name_systematic 'Sm5 Br11'
_space_group_IT_number 11
_symmetry_space_group_name_Hall '-P 2yb'
_symmetry_space_group_name_H-M 'P 1 21/m 1'
_cell_angle_alpha 90
_cell_angle_beta 90.26
_cell_angle_gamma 90
_cell_formula_units_Z 4
_cell_length_a 7.652
_cell_length_b 37.21
_cell_length_c 7.121
_cell_volume 2027.548
_citation_journal_id_ASTM INOCAJ
_cod_data_source_file Baernighausen_INOCAJ_1978_1674.cif
_cod_data_source_block Br11Sm5
_cod_database_code 4343732

loop_
_symmetry_equiv_pos_as_xyz
x,y,z
-x,y+1/2,-z
-x,-y,-z
x,-y-1/2,z

loop_
_atom_site_label
_atom_site_type_symbol
_atom_site_fract_x
_atom_site_fract_y
_atom_site_fract_z
_atom_site_occupancy
_atom_site_U_iso_or_equiv
Br4 Br-1 0.373 0.3308 0.873 1 0.0
Sm6 Sm+3 0.8352 0.25 0.4797 1 0.0
Br12 Br-1 0.198 0.25 0.609 1 0.0
Br1 Br-1 0.61 0.4911 0.232 1 0.0
Br10 Br-1 -0.116 0.3276 0.631 1 0.0
Br3 Br-1 0.535 0.395 0.304 1 0.0
Sm5 Sm+2 0.2439 0.34504 0.4795 1 0.0
Br7 Br-1 0.104 0.4921 0.273 1 0.0
Br2 Br-1 0.658 0.4172 0.811 1 0.0
Br6 Br-1 0.689 0.25 0.86 1 0.0
Br11 Br-1 0.031 0.2966 0.189 1 0.0
Br5 Br-1 0.545 0.2963 0.314 1 0.0
Br8 Br-1 0.15 0.4171 0.674 1 0.0
Sm2 Sm+2 0.7404 0.34558 0.0138 1 0.0
Br9 Br-1 0.025 0.3958 0.194 1 0.0
Sm3 Sm+2 0.3285 0.25 0.0156 1 0.0
Sm1 Sm+2 0.3343 0.44475 0.0232 1 0.0
Sm4 Sm+2 0.8351 0.44492 0.4711 1 0.0
